data_7059842
loop_
_publ_author_name
'Sharutin, Vladimir V.'
'Sharutina, Olga K.'
'Novikov, Alexander S.'
'Adonin, Sergey A.'

_publ_section_title
;
 Substituent-dependent reactivity of triarylantimony(iii) toward I2:
 isolation of [Ar3SbI]+ salt
;
_journal_issue 34
_journal_name_full 'New Journal of Chemistry'
_journal_page_first 14339
_journal_page_last 14342
_journal_paper_doi 10.1039/D0NJ02774J
_journal_volume 44
_journal_year 2020
_chemical_formula_sum 'C21 H21 Br0.6 I1.4 Sb'
_chemical_formula_weight 620.73
_space_group_crystal_system cubic
_space_group_IT_number 212
_space_group_name_Hall 'P 4acd 2ab 3'
_space_group_name_H-M_alt 'P 43 3 2'
_atom_sites_solution_hydrogens geom
_atom_sites_solution_primary direct
_atom_sites_solution_secondary difmap
_audit_creation_method SHELXL-2017/1
_audit_update_record
;
2020-07-28 deposited with the CCDC.	2020-07-30 downloaded from the CCDC.
;
_cell_angle_alpha 90
_cell_angle_beta 90
_cell_angle_gamma 90
_cell_formula_units_Z 4
_cell_length_a 13.0818(15)
_cell_length_b 13.0818(15)
_cell_length_c 13.0818(15)
_cell_measurement_reflns_used 2719
_cell_measurement_temperature 293(2)
_cell_measurement_theta_max 32.54
_cell_measurement_theta_min 3.11
_cell_volume 2238.7(4)
_computing_cell_refinement 'SAINT (Bruker-AXS, 2004)'
_computing_data_collection 'APEX2 (Bruker-AXS, 2004)'
_computing_data_reduction 'SAINT (Bruker-AXS, 2004)'
_computing_molecular_graphics 'ShelXle (H\"ubschle, 2011)'
_computing_publication_material 'CIFTAB-2014 (Sheldrick, 2014)'
_computing_structure_refinement 'SHELXL-2014 (Sheldrick, 2014)'
_computing_structure_solution 'SHELXS-2014 (Sheldrick, 2014)'
_diffrn_ambient_temperature 293(2)
_diffrn_detector_area_resol_mean 25
_diffrn_measured_fraction_theta_full 0.996
_diffrn_measured_fraction_theta_max 0.996
_diffrn_measurement_device 'four-circle diffractometer'
_diffrn_measurement_device_type 'D8 Quest'
_diffrn_measurement_method '\f and \w scans'
_diffrn_radiation_monochromator graphite
_diffrn_radiation_probe x-ray
_diffrn_radiation_source 'fine-focus sealed tube'
_diffrn_radiation_type MoK\a
_diffrn_radiation_wavelength 0.71073
_diffrn_reflns_av_R_equivalents 0.0291
_diffrn_reflns_av_unetI/netI 0.0068
_diffrn_reflns_Laue_measured_fraction_full 0.996
_diffrn_reflns_Laue_measured_fraction_max 0.996
_diffrn_reflns_limit_h_max 15
_diffrn_reflns_limit_h_min -15
_diffrn_reflns_limit_k_max 15
_diffrn_reflns_limit_k_min -14
_diffrn_reflns_limit_l_max 15
_diffrn_reflns_limit_l_min -15
_diffrn_reflns_number 26013
_diffrn_reflns_point_group_measured_fraction_full 0.997
_diffrn_reflns_point_group_measured_fraction_max 0.997
_diffrn_reflns_theta_full 25.500
_diffrn_reflns_theta_max 25.654
_diffrn_reflns_theta_min 3.482
_diffrn_source 'sealed X-ray tube'
_exptl_absorpt_coefficient_mu 4.234
_exptl_absorpt_correction_T_max 0.7464
_exptl_absorpt_correction_T_min 0.5791
_exptl_absorpt_correction_type multi-scan
_exptl_absorpt_process_details 'SADABS (Bruker-AXS, 2004)'
_exptl_crystal_colour colorless
_exptl_crystal_density_diffrn 1.842
_exptl_crystal_description block
_exptl_crystal_F_000 1173
_exptl_crystal_size_max 0.260
_exptl_crystal_size_mid 0.170
_exptl_crystal_size_min 0.090
_refine_diff_density_max 0.291
_refine_diff_density_min -0.715
_refine_diff_density_rms 0.081
_refine_ls_abs_structure_details
;
 Flack x determined using 227 quotients [(I+)-(I-)]/[(I+)+(I-)]
 (Parsons, Flack and Wagner, Acta Cryst. B69 (2013) 249-259).
;
_refine_ls_abs_structure_Flack 0.032(15)
_refine_ls_extinction_method none
_refine_ls_goodness_of_fit_ref 1.164
_refine_ls_hydrogen_treatment constr
_refine_ls_matrix_type full
_refine_ls_number_parameters 42
_refine_ls_number_reflns 720
_refine_ls_number_restraints 0
_refine_ls_restrained_S_all 1.164
_refine_ls_R_factor_all 0.0285
_refine_ls_R_factor_gt 0.0259
_refine_ls_shift/su_max 0.000
_refine_ls_shift/su_mean 0.000
_refine_ls_structure_factor_coef Fsqd
_refine_ls_weighting_details 'w=1/[\s^2^(Fo^2^)+(0.0288P)^2^+1.9858P] where P=(Fo^2^+2Fc^2^)/3'
_refine_ls_weighting_scheme calc
_refine_ls_wR_factor_gt 0.0622
_refine_ls_wR_factor_ref 0.0647
_reflns_Friedel_coverage 0.522
_reflns_Friedel_fraction_full 1.000
_reflns_Friedel_fraction_max 1.000
_reflns_number_gt 685
_reflns_number_total 720
_reflns_threshold_expression >2\s(I)
_cod_data_source_file d0nj02774j2.cif
_cod_data_source_block 1827
_cod_depositor_comments
;Adding full bibliography for 7059839--7059842.cif.

 Adding full bibliography for 7059839--7059842.cif.
;
_cod_original_cell_volume 2238.7(8)
_cod_original_formula_sum 'C21 H21 Br0.60 I1.40 Sb'
_cod_database_code 7059842
_shelx_shelxl_version_number 2017/1
_shelx_space_group_comment
;
The symmetry employed for this shelxl refinement is uniquely defined
by the following loop, which should always be used as a source of
symmetry information in preference to the above space-group names.
They are only intended as comments.
;
_shelx_estimated_absorpt_t_min 0.406
_shelx_estimated_absorpt_t_max 0.702

loop_
_space_group_symop_operation_xyz
'x, y, z'
'-x+1/2, -y, z+1/2'
'-x, y+1/2, -z+1/2'
'x+1/2, -y+1/2, -z'
'z, x, y'
'z+1/2, -x+1/2, -y'
'-z+1/2, -x, y+1/2'
'-z, x+1/2, -y+1/2'
'y, z, x'
'-y, z+1/2, -x+1/2'
'y+1/2, -z+1/2, -x'
'-y+1/2, -z, x+1/2'
'y+1/4, x+3/4, -z+3/4'
'-y+1/4, -x+1/4, -z+1/4'
'y+3/4, -x+3/4, z+1/4'
'-y+3/4, x+1/4, z+3/4'
'x+1/4, z+3/4, -y+3/4'
'-x+3/4, z+1/4, y+3/4'
'-x+1/4, -z+1/4, -y+1/4'
'x+3/4, -z+3/4, y+1/4'
'z+1/4, y+3/4, -x+3/4'
'z+3/4, -y+3/4, x+1/4'
'-z+3/4, y+1/4, x+3/4'
'-z+1/4, -y+1/4, -x+1/4'

loop_
_atom_site_label
_atom_site_type_symbol
_atom_site_fract_x
_atom_site_fract_y
_atom_site_fract_z
_atom_site_U_iso_or_equiv
_atom_site_adp_type
_atom_site_occupancy
_atom_site_site_symmetry_order
_atom_site_calc_flag
_atom_site_refinement_flags_posn
_atom_site_refinement_flags_adp
_atom_site_refinement_flags_occupancy
_atom_site_disorder_assembly
_atom_site_disorder_group
C1 C 0.375000 0.7606(4) 0.5106(4) 0.0506(14) Uani 1 2 d S T P . .
C2 C 0.4652(4) 0.7243(5) 0.4714(5) 0.0679(13) Uani 1 1 d . . . . .
H2 H 0.526950 0.751169 0.494260 0.082 Uiso 1 1 calc R U . . .
C3 C 0.4653(5) 0.6487(5) 0.3987(5) 0.0729(16) Uani 1 1 d . . . . .
H3 H 0.527296 0.623184 0.375219 0.087 Uiso 1 1 calc R U . . .
C4 C 0.375000 0.6096(4) 0.3596(4) 0.0655(18) Uani 1 2 d S T P . .
C5 C 0.375000 0.5284(5) 0.2784(5) 0.097(3) Uani 1 2 d S T P . .
H5A H 0.314665 0.535055 0.237168 0.145 Uiso 0.5 1 calc R U P . .
H5B H 0.375843 0.462192 0.310031 0.145 Uiso 0.5 1 calc R U P . .
H5C H 0.434492 0.536088 0.236135 0.145 Uiso 0.5 1 calc R U P . .
Sb1 Sb 0.375000 0.875000 0.625000 0.0492(2) Uani 1 6 d S T P . .
I1 I 0.5004(5) 1.0004(5) 0.4996(5) 0.0766(13) Uani 0.7 3 d S T P . .
Br1 Br 0.4953(19) 0.9953(19) 0.5047(19) 0.084(7) Uani 0.3 3 d S T P . .

loop_
_atom_site_aniso_label
_atom_site_aniso_U_11
_atom_site_aniso_U_22
_atom_site_aniso_U_33
_atom_site_aniso_U_23
_atom_site_aniso_U_13
_atom_site_aniso_U_12
C1 0.042(3) 0.055(2) 0.055(2) -0.003(3) 0.006(2) -0.006(2)
C2 0.046(3) 0.078(4) 0.080(4) -0.012(3) 0.001(3) -0.001(3)
C3 0.064(3) 0.073(4) 0.081(4) -0.011(3) 0.010(3) 0.017(3)
C4 0.080(5) 0.059(2) 0.059(2) 0.000(4) -0.003(3) 0.003(3)
C5 0.139(10) 0.075(4) 0.075(4) -0.021(5) 0.003(6) -0.003(6)
Sb1 0.0492(2) 0.0492(2) 0.0492(2) 0.0047(2) 0.0047(2) -0.0047(2)
I1 0.0766(13) 0.0766(13) 0.0766(13) 0.0218(7) 0.0218(7) -0.0218(7)
Br1 0.084(7) 0.084(7) 0.084(7) 0.020(4) 0.020(4) -0.020(4)

loop_
_atom_type_symbol
_atom_type_description
_atom_type_scat_dispersion_real
_atom_type_scat_dispersion_imag
_atom_type_scat_source
C C 0.0033 0.0016 'International Tables Vol C Tables 4.2.6.8 and 6.1.1.4'
H H 0.0000 0.0000 'International Tables Vol C Tables 4.2.6.8 and 6.1.1.4'
Sb Sb -0.5866 1.5461 'International Tables Vol C Tables 4.2.6.8 and 6.1.1.4'
I I -0.4742 1.8119 'International Tables Vol C Tables 4.2.6.8 and 6.1.1.4'
Br Br -0.2901 2.4595 'International Tables Vol C Tables 4.2.6.8 and 6.1.1.4'

loop_
_geom_angle_atom_site_label_1
_geom_angle_atom_site_label_2
_geom_angle_atom_site_label_3
_geom_angle
_geom_angle_site_symmetry_1
_geom_angle_site_symmetry_3
_geom_angle_publ_flag
C2 C1 C2 118.8(7) . 18_554 ?
C2 C1 Sb1 120.6(3) . . ?
C2 C1 Sb1 120.6(3) 18_554 . ?
C3 C2 C1 120.6(5) . . ?
C3 C2 H2 119.7 . . ?
C1 C2 H2 119.7 . . ?
C2 C3 C4 121.5(6) . . ?
C2 C3 H3 119.2 . . ?
C4 C3 H3 119.2 . . ?
C3 C4 C3 117.0(7) 18_554 . ?
C3 C4 C5 121.5(4) 18_554 . ?
C3 C4 C5 121.5(4) . . ?
C4 C5 H5A 109.5 . . ?
C4 C5 H5B 109.5 . . ?
H5A C5 H5B 109.5 . . ?
C4 C5 H5C 109.5 . . ?
H5A C5 H5C 109.5 . . ?
H5B C5 H5C 109.5 . . ?
C4 C5 H5A 109.469(1) . 18_554 ?
H5A C5 H5A 141.1 . 18_554 ?
H5B C5 H5A 56.3 . 18_554 ?
H5C C5 H5A 56.3 . 18_554 ?
C4 C5 H5B 109.473(1) . 18_554 ?
H5A C5 H5B 56.3 . 18_554 ?
H5B C5 H5B 141.1 . 18_554 ?
H5C C5 H5B 56.2 . 18_554 ?
H5A C5 H5B 109.5 18_554 18_554 ?
C4 C5 H5C 109.5 . 18_554 ?
H5A C5 H5C 56.3 . 18_554 ?
H5B C5 H5C 56.3 . 18_554 ?
H5C C5 H5C 141.1 . 18_554 ?
H5A C5 H5C 109.5 18_554 18_554 ?
H5B C5 H5C 109.5 18_554 18_554 ?
C1 Sb1 C1 120.0 . 8_656 ?
C1 Sb1 C1 120.0 . 11_466 ?
C1 Sb1 C1 120.0 8_656 11_466 ?
C1 Sb1 Br1 90.000(1) . . ?
C1 Sb1 Br1 90.000(5) 8_656 . ?
C1 Sb1 Br1 90.000(2) 11_466 . ?
C1 Sb1 Br1 90.000(4) . 14_666 ?
C1 Sb1 Br1 90.000(1) 8_656 14_666 ?
C1 Sb1 Br1 90.000(3) 11_466 14_666 ?
Br1 Sb1 Br1 180.0 . 14_666 ?
C1 Sb1 I1 90.000(1) . 14_666 ?
C1 Sb1 I1 90.0 8_656 14_666 ?
C1 Sb1 I1 90.000(1) 11_466 14_666 ?
Br1 Sb1 I1 180.0(3) . 14_666 ?
Br1 Sb1 I1 0.0(3) 14_666 14_666 ?
C1 Sb1 I1 90.0 . . ?
C1 Sb1 I1 90.000(1) 8_656 . ?
C1 Sb1 I1 90.000(1) 11_466 . ?
Br1 Sb1 I1 0.0(5) . . ?
Br1 Sb1 I1 180.0(5) 14_666 . ?
I1 Sb1 I1 180.0 14_666 . ?

loop_
_geom_bond_atom_site_label_1
_geom_bond_atom_site_label_2
_geom_bond_distance
_geom_bond_site_symmetry_2
_geom_bond_publ_flag
C1 C2 1.372(6) . ?
C1 C2 1.372(6) 18_554 ?
C1 Sb1 2.117(7) . ?
C2 C3 1.371(8) . ?
C2 H2 0.9300 . ?
C3 C4 1.385(7) . ?
C3 H3 0.9300 . ?
C4 C5 1.502(11) . ?
C5 H5A 0.9600 . ?
C5 H5B 0.9600 . ?
C5 H5C 0.9600 . ?
C5 H5A 0.9600 18_554 ?
C5 H5B 0.9600 18_554 ?
C5 H5C 0.9600 18_554 ?
Sb1 Br1 2.73(4) . ?
Sb1 Br1 2.73(4) 14_666 ?
Sb1 I1 2.841(12) 14_666 ?
Sb1 I1 2.841(12) . ?
